data_4500545
loop_
_publ_author_name
'Alsobrook, Andrea N.'
'Hauser, Brad G.'
'Hupp, Joseph T.'
'Alekseev, Evgeny V.'
'Depmeier, Wulf'
'Albrecht-Schmitt, Thomas E.'

_publ_section_title
;
 From Layered Structures to Cubic Frameworks: Expanding the Structural
 Diversity of Uranyl Carboxyphosphonates via the Incorporation of Cobalt
;
_journal_issue 4
_journal_name_full 'Crystal Growth &amp; Design'
_journal_page_first 1385
_journal_paper_doi 10.1021/cg101668f
_journal_volume 11
_journal_year 2011
_chemical_formula_moiety 'C4 H4 Co O22 P2 U2'
_chemical_formula_sum 'C4 H4 Co O22 P2 U2'
_chemical_formula_weight 1001.00
_chemical_name_systematic
; 
 ? 
;
_space_group_IT_number 14
_symmetry_cell_setting monoclinic
_symmetry_space_group_name_Hall '-P 2yn'
_symmetry_space_group_name_H-M 'P 1 21/n 1'
_atom_sites_solution_hydrogens geom
_atom_sites_solution_primary direct
_atom_sites_solution_secondary difmap
_audit_creation_method SHELXL-97
_cell_angle_alpha 90.00
_cell_angle_beta 103.9120(10)
_cell_angle_gamma 90.00
_cell_formula_units_Z 2
_cell_length_a 9.3568(9)
_cell_length_b 9.5026(10)
_cell_length_c 12.1282(12)
_cell_measurement_reflns_used 2252
_cell_measurement_temperature 100(2)
_cell_measurement_theta_max 27.48
_cell_measurement_theta_min 2.48
_cell_volume 1046.73(18)
_computing_cell_refinement 'SMART, SAINT'
_computing_data_collection SMART
_computing_data_reduction SAINT
_computing_molecular_graphics 'SHELXP-97 (Sheldrick, 1997)'
_computing_publication_material 'SHELXCIF-97 (Sheldrick, 2000)'
_computing_structure_refinement 'SHELXL-97 (Sheldrick, 1997)'
_computing_structure_solution 'SHELXS-97 (Sheldrick, 1990)'
_diffrn_ambient_temperature 100(2)
_diffrn_detector_area_resol_mean 0
_diffrn_measured_fraction_theta_full 0.997
_diffrn_measured_fraction_theta_max 0.997
_diffrn_measurement_device_type 'Bruker Apex'
_diffrn_measurement_method '0.3 w/exposure'
_diffrn_radiation_monochromator graphite
_diffrn_radiation_source 'fine-focus sealed tube'
_diffrn_radiation_type MoK\a
_diffrn_radiation_wavelength 0.71073
_diffrn_reflns_av_R_equivalents 0.0333
_diffrn_reflns_av_sigmaI/netI 0.0270
_diffrn_reflns_limit_h_max 12
_diffrn_reflns_limit_h_min -11
_diffrn_reflns_limit_k_max 12
_diffrn_reflns_limit_k_min -12
_diffrn_reflns_limit_l_max 15
_diffrn_reflns_limit_l_min -15
_diffrn_reflns_number 11599
_diffrn_reflns_theta_full 27.48
_diffrn_reflns_theta_max 27.48
_diffrn_reflns_theta_min 2.48
_diffrn_standards_decay_% 0
_diffrn_standards_interval_count na
_diffrn_standards_interval_time na
_diffrn_standards_number na
_exptl_absorpt_coefficient_mu 16.469
_exptl_absorpt_correction_T_max 0.845
_exptl_absorpt_correction_T_min 0.209
_exptl_absorpt_correction_type numerical
_exptl_absorpt_process_details Shelxprep
_exptl_crystal_colour orange
_exptl_crystal_density_diffrn 3.176
_exptl_crystal_density_meas ?
_exptl_crystal_density_method 'not measured'
_exptl_crystal_description platelet
_exptl_crystal_F_000 890
_exptl_crystal_size_max 0.11398
_exptl_crystal_size_mid 0.08368
_exptl_crystal_size_min 0.01020
_refine_diff_density_max 1.744
_refine_diff_density_min -0.935
_refine_diff_density_rms 0.202
_refine_ls_extinction_coef 0.00023(11)
_refine_ls_extinction_expression Fc^*^=kFc[1+0.001xFc^2^\l^3^/sin(2\q)]^-1/4^
_refine_ls_extinction_method SHELXL
_refine_ls_goodness_of_fit_ref 1.102
_refine_ls_hydrogen_treatment constr
_refine_ls_matrix_type full
_refine_ls_number_parameters 143
_refine_ls_number_reflns 2387
_refine_ls_number_restraints 0
_refine_ls_restrained_S_all 1.102
_refine_ls_R_factor_all 0.0210
_refine_ls_R_factor_gt 0.0194
_refine_ls_shift/su_max 0.000
_refine_ls_shift/su_mean 0.000
_refine_ls_structure_factor_coef Fsqd
_refine_ls_weighting_details 'calc w=1/[\s^2^(Fo^2^)+(0.0270P)^2^+1.9444P] where P=(Fo^2^+2Fc^2^)/3'
_refine_ls_weighting_scheme calc
_refine_ls_wR_factor_gt 0.0519
_refine_ls_wR_factor_ref 0.0528
_reflns_number_gt 2252
_reflns_number_total 2387
_reflns_threshold_expression >2sigma(I)
_cod_data_source_file cg101668f_si_002.cif
_cod_data_source_block p21n
_cod_depositor_comments
;
The following automatic conversions were performed:

'_exptl_crystal_density_meas' value 'nm' was changed to '?' - the
value is perceived as not measured.

Automatic conversion script
Id: cif_fix_values 3008 2015-01-20 13:52:24Z robertas 
;
_cod_original_sg_symbol_H-M 'P 21/n'
_cod_database_code 4500545

loop_
_symmetry_equiv_pos_as_xyz
'x, y, z'
'-x+1/2, y+1/2, -z+1/2'
'-x, -y, -z'
'x-1/2, -y-1/2, z-1/2'

loop_
_atom_site_label
_atom_site_type_symbol
_atom_site_fract_x
_atom_site_fract_y
_atom_site_fract_z
_atom_site_U_iso_or_equiv
_atom_site_adp_type
_atom_site_occupancy
_atom_site_symmetry_multiplicity
_atom_site_calc_flag
_atom_site_refinement_flags
U1 U 0.217438(14) 0.322141(13) 0.619769(11) 0.00523(7) Uani 1 1 d .
Co1 Co 0.5000 0.5000 0.5000 0.00758(15) Uani 1 2 d S
P1 P 0.40895(12) 0.18253(9) 0.88415(8) 0.0058(2) Uani 1 1 d .
O1 O 0.3765(3) 0.1840(2) 0.7557(2) 0.0050(5) Uani 1 1 d .
O2 O 0.5747(3) 0.1954(3) 0.9347(2) 0.0078(6) Uani 1 1 d .
O3 O 0.3459(3) 0.0527(3) 0.9304(2) 0.0087(5) Uani 1 1 d .
O4 O 0.3467(3) 0.4718(3) 0.7743(2) 0.0093(5) Uani 1 1 d .
O5 O 0.3264(3) 0.5791(3) 0.9337(2) 0.0104(6) Uani 1 1 d .
O6 O 0.0670(3) 0.3098(3) 0.6848(3) 0.0090(6) Uani 1 1 d .
O7 O 0.3707(3) 0.3416(3) 0.5544(2) 0.0074(5) Uani 1 1 d .
O8 O 0.4925(3) 0.3807(3) 0.3579(2) 0.0145(6) Uani 1 1 d .
O9 O 0.6836(3) 0.3913(3) 0.5851(2) 0.0161(6) Uani 1 1 d .
C1 C 0.3154(5) 0.3300(4) 0.9307(4) 0.0090(8) Uani 1 1 d .
H1A H 0.2091 0.3074 0.9156 0.011 Uiso 1 1 calc R
H1B H 0.3525 0.3400 1.0139 0.011 Uiso 1 1 calc R
C2 C 0.3320(4) 0.4699(4) 0.8760(3) 0.0076(7) Uani 1 1 d .
O1W O 0.4286(4) -0.0570(5) 1.3859(3) 0.0419(10) Uani 1 1 d .
O2W O 0.2683(4) 0.1823(3) 1.3076(3) 0.0191(7) Uani 1 1 d .

loop_
_atom_site_aniso_label
_atom_site_aniso_U_11
_atom_site_aniso_U_22
_atom_site_aniso_U_33
_atom_site_aniso_U_23
_atom_site_aniso_U_13
_atom_site_aniso_U_12
U1 0.00529(10) 0.00501(10) 0.00428(10) 0.00022(4) -0.00103(6) -0.00004(4)
Co1 0.0079(4) 0.0080(3) 0.0063(3) -0.0002(3) 0.0005(3) -0.0003(3)
P1 0.0061(5) 0.0057(5) 0.0044(5) 0.0002(3) -0.0013(4) 0.0001(3)
O1 0.0045(13) 0.0041(13) 0.0044(13) -0.0001(8) -0.0031(10) 0.0014(9)
O2 0.0061(13) 0.0087(13) 0.0071(13) 0.0003(10) -0.0016(11) -0.0003(10)
O3 0.0097(13) 0.0074(13) 0.0086(13) 0.0006(10) 0.0013(11) -0.0018(10)
O4 0.0121(14) 0.0091(13) 0.0057(13) 0.0015(10) 0.0000(10) 0.0004(11)
O5 0.0151(14) 0.0068(13) 0.0074(13) 0.0006(10) -0.0013(11) 0.0009(11)
O6 0.0076(14) 0.0106(14) 0.0093(14) 0.0012(10) 0.0029(11) 0.0009(10)
O7 0.0065(14) 0.0088(12) 0.0066(14) 0.0007(10) 0.0009(11) 0.0003(10)
O8 0.0179(15) 0.0144(15) 0.0122(14) -0.0049(11) 0.0056(12) -0.0061(12)
O9 0.0109(14) 0.0250(17) 0.0120(14) 0.0056(12) 0.0020(11) 0.0062(12)
C1 0.012(2) 0.0065(18) 0.0084(19) 0.0010(13) 0.0021(16) 0.0023(14)
C2 0.0055(17) 0.0060(17) 0.0087(17) 0.0007(13) -0.0037(14) 0.0000(14)
O1W 0.028(2) 0.063(3) 0.033(2) 0.006(2) 0.0038(17) 0.013(2)
O2W 0.0167(17) 0.0285(19) 0.0123(16) -0.0077(12) 0.0037(13) -0.0044(12)

loop_
_atom_type_symbol
_atom_type_description
_atom_type_scat_dispersion_real
_atom_type_scat_dispersion_imag
_atom_type_scat_source
C C 0.0033 0.0016 'International Tables Vol C Tables 4.2.6.8 and 6.1.1.4'
H H 0.0000 0.0000 'International Tables Vol C Tables 4.2.6.8 and 6.1.1.4'
O O 0.0106 0.0060 'International Tables Vol C Tables 4.2.6.8 and 6.1.1.4'
P P 0.1023 0.0942 'International Tables Vol C Tables 4.2.6.8 and 6.1.1.4'
Co Co 0.3494 0.9721 'International Tables Vol C Tables 4.2.6.8 and 6.1.1.4'
U U -9.6767 9.6646 'International Tables Vol C Tables 4.2.6.8 and 6.1.1.4'

loop_
_geom_angle_atom_site_label_1
_geom_angle_atom_site_label_2
_geom_angle_atom_site_label_3
_geom_angle
_geom_angle_site_symmetry_1
_geom_angle_site_symmetry_3
O6 U1 O7 177.92(11) . .
O6 U1 O3 89.96(11) . 2_556
O7 U1 O3 88.15(11) . 2_556
O6 U1 O2 95.23(12) . 4_565
O7 U1 O2 85.18(11) . 4_565
O3 U1 O2 76.28(9) 2_556 4_565
O6 U1 O1 95.03(12) . .
O7 U1 O1 85.95(11) . .
O3 U1 O1 142.76(9) 2_556 .
O2 U1 O1 139.47(9) 4_565 .
O6 U1 O5 87.37(11) . 2_546
O7 U1 O5 94.69(11) . 2_546
O3 U1 O5 145.26(10) 2_556 2_546
O2 U1 O5 69.51(9) 4_565 2_546
O1 U1 O5 71.93(9) . 2_546
O6 U1 O4 89.82(11) . .
O7 U1 O4 88.76(11) . .
O3 U1 O4 72.36(9) 2_556 .
O2 U1 O4 148.22(9) 4_565 .
O1 U1 O4 70.78(9) . .
O5 U1 O4 142.19(9) 2_546 .
O8 Co1 O8 180.00(9) . 3_666
O8 Co1 O9 89.99(12) . .
O8 Co1 O9 90.01(12) 3_666 .
O8 Co1 O9 90.01(12) . 3_666
O8 Co1 O9 89.99(12) 3_666 3_666
O9 Co1 O9 180.00(12) . 3_666
O8 Co1 O7 87.85(11) . .
O8 Co1 O7 92.15(11) 3_666 .
O9 Co1 O7 87.58(11) . .
O9 Co1 O7 92.42(11) 3_666 .
O8 Co1 O7 92.15(11) . 3_666
O8 Co1 O7 87.85(11) 3_666 3_666
O9 Co1 O7 92.42(11) . 3_666
O9 Co1 O7 87.58(11) 3_666 3_666
O7 Co1 O7 180.00(12) . 3_666
O1 P1 O2 110.18(17) . .
O1 P1 O3 112.62(15) . .
O2 P1 O3 111.16(15) . .
O1 P1 C1 108.71(17) . .
O2 P1 C1 109.43(18) . .
O3 P1 C1 104.54(19) . .
P1 O1 U1 131.80(15) . .
P1 O2 U1 132.27(17) . 4_666
P1 O3 U1 139.80(16) . 2_546
C2 O4 U1 126.1(2) . .
C2 O5 U1 131.9(2) . 2_556
U1 O7 Co1 140.97(15) . .
C2 C1 P1 115.8(3) . .
C2 C1 H1A 108.3 . .
P1 C1 H1A 108.3 . .
C2 C1 H1B 108.3 . .
P1 C1 H1B 108.3 . .
H1A C1 H1B 107.4 . .
O5 C2 O4 123.7(3) . .
O5 C2 C1 117.3(3) . .
O4 C2 C1 119.0(3) . .

loop_
_geom_bond_atom_site_label_1
_geom_bond_atom_site_label_2
_geom_bond_distance
_geom_bond_site_symmetry_2
U1 O6 1.775(3) .
U1 O7 1.807(3) .
U1 O3 2.313(3) 2_556
U1 O2 2.326(3) 4_565
U1 O1 2.340(3) .
U1 O5 2.407(3) 2_546
U1 O4 2.431(3) .
Co1 O8 2.049(3) .
Co1 O8 2.049(3) 3_666
Co1 O9 2.057(3) .
Co1 O9 2.057(3) 3_666
Co1 O7 2.133(3) .
Co1 O7 2.133(3) 3_666
P1 O1 1.513(3) .
P1 O2 1.529(3) .
P1 O3 1.531(3) .
P1 C1 1.812(4) .
O2 U1 2.326(3) 4_666
O3 U1 2.313(3) 2_546
O4 C2 1.273(5) .
O5 C2 1.260(5) .
O5 U1 2.407(3) 2_556
C1 C2 1.510(5) .
C1 H1A 0.9900 .
C1 H1B 0.9900 .
